data_7721128
loop_
_publ_author_name
'\<Cierny, Oliver'
'Sagatova, Alexandra'
'Orvo\<s, Jakub'
'Pavlik, Jan'
'Moncol, Jan'
'Nemec, Ivan'
'Halahovets, Yuriy'
'Hofbauerov\'a, Monika'
'Siffalovic, Peter'
'Micusik, Matej'
'Meunier, Jean-Fran\,cois'
'Brachnakova, Barbora'
'Fischer, R\'obert'
'Michalik, Martin'
'Salitros, Ivan'

_publ_section_title
;
 Light-Responsive Spin-Crossover Iron(II) Complexes with
 Azo-Pyridyl-Benzimidazole Ligands for Molecular Thin Films
;
_journal_name_full 'Dalton Transactions'
_journal_paper_doi 10.1039/D6DT00668J
_journal_year 2026
_chemical_formula_moiety 'C54 H39 Fe N15, C6 H14 O, 2(B F4)'
_chemical_formula_sum 'C60 H53 B2 F8 Fe N15 O'
_chemical_formula_weight 1229.64
_space_group_crystal_system triclinic
_space_group_IT_number 2
_space_group_name_Hall '-P 1'
_space_group_name_H-M_alt 'P -1'
_atom_sites_solution_hydrogens geom
_atom_sites_solution_primary dual
_audit_creation_date 2023-03-15
_audit_creation_method
;
Olex2 1.5
(compiled 2022.04.07 svn.rca3783a0 for OlexSys, GUI svn.r6498)
;
_audit_update_record
;
2026-02-19 deposited with the CCDC.	2026-06-08 downloaded from the CCDC.
;
_cell_angle_alpha 73.089(4)
_cell_angle_beta 76.859(4)
_cell_angle_gamma 74.175(4)
_cell_formula_units_Z 2
_cell_length_a 12.5947(5)
_cell_length_b 14.3220(7)
_cell_length_c 17.2535(8)
_cell_measurement_reflns_used 24158
_cell_measurement_temperature 100(2)
_cell_measurement_theta_max 68.33
_cell_measurement_theta_min 2.71
_cell_volume 2827.5(2)
_computing_molecular_graphics 'Olex2 1.5 (Dolomanov et al., 2009)'
_computing_publication_material 'Olex2 1.5 (Dolomanov et al., 2009)'
_computing_structure_refinement 'SHELXL 2019/2 (Sheldrick, 2015)'
_computing_structure_solution 'SHELXT  (Sheldrick, 2015)'
_diffrn_ambient_temperature 100.0(2)
_diffrn_measured_fraction_theta_full 0.992
_diffrn_measured_fraction_theta_max 0.984
_diffrn_measurement_device_type 'XtaLAB Synergy, Single source at home/near, HyPix3000'
_diffrn_radiation_type CuK\a
_diffrn_radiation_wavelength 1.54184
_diffrn_reflns_av_R_equivalents 0.0340
_diffrn_reflns_av_unetI/netI 0.0426
_diffrn_reflns_Laue_measured_fraction_full 0.992
_diffrn_reflns_Laue_measured_fraction_max 0.984
_diffrn_reflns_limit_h_max 13
_diffrn_reflns_limit_h_min -15
_diffrn_reflns_limit_k_max 17
_diffrn_reflns_limit_k_min -17
_diffrn_reflns_limit_l_max 20
_diffrn_reflns_limit_l_min -20
_diffrn_reflns_number 27870
_diffrn_reflns_point_group_measured_fraction_full 0.992
_diffrn_reflns_point_group_measured_fraction_max 0.984
_diffrn_reflns_theta_full 67.684
_diffrn_reflns_theta_max 68.328
_diffrn_reflns_theta_min 2.712
_exptl_absorpt_coefficient_mu 2.857
_exptl_absorpt_correction_T_max 1.0000
_exptl_absorpt_correction_T_min 0.4230
_exptl_absorpt_correction_type multi-scan
_exptl_absorpt_process_details
;
CrysAlisPro 1.171.40.82a (Rigaku Oxford Diffraction, 2020)
Empirical absorption correction using spherical harmonics,
implemented in SCALE3 ABSPACK scaling algorithm.
;
_exptl_crystal_colour violet
_exptl_crystal_colour_primary violet
_exptl_crystal_density_diffrn 1.444
_exptl_crystal_description prism
_exptl_crystal_F_000 1268
_exptl_crystal_size_max 0.28
_exptl_crystal_size_mid 0.24
_exptl_crystal_size_min 0.22
_refine_diff_density_max 0.987
_refine_diff_density_min -0.438
_refine_diff_density_rms 0.075
_refine_ls_extinction_method none
_refine_ls_goodness_of_fit_ref 1.043
_refine_ls_hydrogen_treatment constr
_refine_ls_matrix_type full
_refine_ls_number_parameters 796
_refine_ls_number_reflns 10210
_refine_ls_number_restraints 39
_refine_ls_restrained_S_all 1.045
_refine_ls_R_factor_all 0.0962
_refine_ls_R_factor_gt 0.0712
_refine_ls_shift/su_max 0.000
_refine_ls_shift/su_mean 0.000
_refine_ls_structure_factor_coef Fsqd
_refine_ls_weighting_details 'w=1/[\s^2^(Fo^2^)+(0.1374P)^2^+0.7992P] where P=(Fo^2^+2Fc^2^)/3'
_refine_ls_weighting_scheme calc
_refine_ls_wR_factor_gt 0.1935
_refine_ls_wR_factor_ref 0.2122
_reflns_Friedel_coverage 0.000
_reflns_number_gt 7498
_reflns_number_total 10210
_reflns_threshold_expression 'I > 2\s(I)'
_cod_data_source_file d6dt00668j2.cif
_cod_data_source_block in_2022_61_auto
_cod_database_code 7721128
_shelx_shelxl_version_number 2019/2
_shelx_space_group_comment
;
The symmetry employed for this shelxl refinement is uniquely defined
by the following loop, which should always be used as a source of
symmetry information in preference to the above space-group names.
They are only intended as comments.
;
_shelx_estimated_absorpt_t_max 0.572
_shelx_estimated_absorpt_t_min 0.502
_olex2_refinement_description
;
1. Fixed Uiso
 At 1.2 times of:
  All C(H) groups, All N(H) groups
 At 1.5 times of:
  All C(H,H,H) groups
2. Restrained distances
 F3-B1 \\sim F3A-B1A
 with sigma of 0.02
 F1-F4 \\sim F1A-F4A
 with sigma of 0.04
 F2-B1 \\sim F2-B1A
 with sigma of 0.02
 F1-B1 \\sim F1A-B1A
 with sigma of 0.02
 F2-F1 \\sim F2-F1A
 with sigma of 0.04
 F4-B1 \\sim F4A-B1A
 with sigma of 0.02
 F2-F4 \\sim F2-F4A
 with sigma of 0.04
 F3-F2 \\sim F3A-F2
 with sigma of 0.04
 F3-F1 \\sim F3A-F1A
 with sigma of 0.04
 F3-F4 \\sim F3A-F4A
 with sigma of 0.04
 F5-B2 \\sim F5A-B2
 with sigma of 0.02
 F6-B2 \\sim F6A-B2
 with sigma of 0.02
3. Uiso/Uaniso restraints and constraints
Uanis(B1A) = Uanis(B1)
Uanis(F1A) = Uanis(F1) = Uanis(F4A) = Uanis(F3A) = Uanis(F3)
Uanis(F6A) = Uanis(F5A) = Uanis(F5) = Uanis(F6)
4. Rigid body (RIGU) restrains
 F1A, F1, F4A, F3A, F3, B1, B1A
 with sigma for 1-2 distances of 0.01 and sigma for 1-3 distances of 0.02
5. Others
 Sof(F3A)=Sof(B1A)=Sof(F1A)=Sof(F4A)=1-FVAR(1)
 Sof(F3)=Sof(F1)=Sof(F4)=Sof(B1)=FVAR(1)
 Sof(F6A)=Sof(F5A)=1-FVAR(2)
 Sof(F5)=Sof(F6)=FVAR(2)
6.a Ternary CH refined with riding coordinates:
 C56(H56), C58(H58)
6.b Aromatic/amide H refined with riding coordinates:
 N3(H3), N6(H6), N9(H9), C52(H52), C21(H21), C9(H9A), C29(H29), C30(H30),
 C27(H27), C20(H20), C17(H17), C14(H14), C33(H33), C18(H18), C40(H40), C12(H12),
  C15(H15), C5(H5), C47(H47), C42(H42), C22(H22), C16(H16), C54(H54), C2(H2),
 C34(H34), C48(H48), C4(H4), C51(H51), C41(H41), C19(H19), C35(H35), C53(H53),
 C39(H39), C50(H50), C11(H11), C36(H36), C3(H3A), C45(H45), C32(H32)
6.c Idealised Me refined as rotating group:
 C59(H59A,H59B,H59C), C60(H60A,H60B,H60C), C57(H57A,H57B,H57C), C55(H55A,H55B,
 H55C)
;
_olex2_submission_special_instructions 'No special instructions were received'

loop_
_space_group_symop_operation_xyz
'x, y, z'
'-x, -y, -z'

loop_
_atom_site_label
_atom_site_type_symbol
_atom_site_fract_x
_atom_site_fract_y
_atom_site_fract_z
_atom_site_U_iso_or_equiv
_atom_site_adp_type
_atom_site_occupancy
_atom_site_site_symmetry_order
_atom_site_calc_flag
_atom_site_refinement_flags_posn
_atom_site_refinement_flags_adp
_atom_site_refinement_flags_occupancy
_atom_site_disorder_assembly
_atom_site_disorder_group
Fe1 Fe 0.57938(5) 0.32027(5) 0.81243(4) 0.03652(19) Uani 1 1 d . . . . .
N3 N 0.3866(3) 0.1225(2) 0.92998(19) 0.0401(7) Uani 1 1 d . . . . .
H3 H 0.319505 0.116713 0.956948 0.048 Uiso 1 1 calc R U . . .
N1 N 0.4342(2) 0.3737(2) 0.87675(19) 0.0378(7) Uani 1 1 d . . . . .
N14 N 0.3138(3) 0.4350(3) 0.5256(2) 0.0483(8) Uani 1 1 d . . . . .
N7 N 0.5032(2) 0.3416(2) 0.71726(19) 0.0391(7) Uani 1 1 d . . . . .
N10 N 0.1335(3) 0.4453(3) 1.0355(2) 0.0438(8) Uani 1 1 d . . . . .
N6 N 0.8204(3) 0.2016(3) 0.9537(2) 0.0441(8) Uani 1 1 d . . . . .
H6 H 0.889255 0.165820 0.954991 0.053 Uiso 1 1 calc R U . . .
N8 N 0.5989(2) 0.4582(2) 0.75438(19) 0.0395(7) Uani 1 1 d . . . . .
N13 N 1.1310(3) 0.1243(3) 0.7049(2) 0.0496(8) Uani 1 1 d . . . . .
N9 N 0.5488(3) 0.5931(3) 0.65580(19) 0.0429(8) Uani 1 1 d . . . . .
H9 H 0.516839 0.632144 0.613772 0.051 Uiso 1 1 calc R U . . .
N5 N 0.6650(3) 0.2924(2) 0.90392(19) 0.0390(7) Uani 1 1 d . . . . .
N11 N 0.1038(3) 0.5337(3) 1.0430(2) 0.0488(8) Uani 1 1 d . . . . .
N4 N 0.7285(3) 0.2607(2) 0.75762(19) 0.0398(7) Uani 1 1 d . . . . .
N12 N 1.0623(3) 0.1552(3) 0.6552(2) 0.0507(9) Uani 1 1 d . . . . .
N15 N 0.2387(3) 0.3872(3) 0.5367(2) 0.0485(8) Uani 1 1 d . . . . .
N2 N 0.5299(2) 0.1926(2) 0.86534(19) 0.0373(7) Uani 1 1 d . . . . .
C37 C 0.6473(3) 0.2864(3) 0.9878(2) 0.0405(9) Uani 1 1 d . . . . .
C13 C 0.0057(3) 0.5520(4) 1.1022(3) 0.0501(10) Uani 1 1 d . . . . .
C38 C 0.7456(3) 0.2291(3) 1.0190(2) 0.0442(9) Uani 1 1 d . . . . .
C24 C 0.6448(3) 0.5338(3) 0.7601(2) 0.0413(9) Uani 1 1 d . . . . .
C52 C 1.4705(4) 0.0461(4) 0.6102(3) 0.0658(13) Uani 1 1 d . . . . .
H52 H 1.548293 0.030260 0.589945 0.079 Uiso 1 1 calc R U . . .
C21 C 0.7187(4) 0.7066(3) 0.7363(3) 0.0514(10) Uani 1 1 d . . . . .
H21 H 0.746009 0.764730 0.728982 0.062 Uiso 1 1 calc R U . . .
C9 C 0.2731(3) 0.3291(3) 0.9708(2) 0.0400(8) Uani 1 1 d . . . . .
H9A H 0.231555 0.279674 0.999738 0.048 Uiso 1 1 calc R U . . .
C29 C 0.4001(3) 0.3010(3) 0.6353(2) 0.0452(9) Uani 1 1 d . . . . .
H29 H 0.371947 0.252005 0.624046 0.054 Uiso 1 1 calc R U . . .
C30 C 0.4618(3) 0.2748(3) 0.6980(2) 0.0422(9) Uani 1 1 d . . . . .
H30 H 0.475758 0.207230 0.728863 0.051 Uiso 1 1 calc R U . . .
C43 C 0.7688(3) 0.2396(3) 0.8875(2) 0.0404(8) Uani 1 1 d . . . . .
C46 C 0.9505(3) 0.1856(3) 0.6943(3) 0.0455(9) Uani 1 1 d . . . . .
C27 C 0.4275(3) 0.4673(3) 0.6040(2) 0.0442(9) Uani 1 1 d . . . . .
H27 H 0.419185 0.533928 0.570982 0.053 Uiso 1 1 calc R U . . .
C20 C 0.7485(4) 0.6224(3) 0.8000(3) 0.0494(10) Uani 1 1 d . . . . .
H20 H 0.794948 0.625516 0.835123 0.059 Uiso 1 1 calc R U . . .
C17 C -0.1210(4) 0.6731(5) 1.1695(3) 0.0693(15) Uani 1 1 d . . . . .
H17 H -0.145588 0.739589 1.176271 0.083 Uiso 1 1 calc R U . . .
C14 C -0.0508(3) 0.4781(4) 1.1497(3) 0.0547(11) Uani 1 1 d . . . . .
H14 H -0.026017 0.411615 1.143071 0.066 Uiso 1 1 calc R U . . .
C33 C 0.0173(4) 0.3963(4) 0.4270(3) 0.0650(13) Uani 1 1 d . . . . .
H33 H -0.037203 0.359062 0.432870 0.078 Uiso 1 1 calc R U . . .
C18 C -0.0291(4) 0.6489(4) 1.1123(3) 0.0577(12) Uani 1 1 d . . . . .
H18 H 0.010441 0.698515 1.079711 0.069 Uiso 1 1 calc R U . . .
C40 C 0.6607(4) 0.2410(3) 1.1531(3) 0.0524(10) Uani 1 1 d . . . . .
H40 H 0.662507 0.226245 1.210256 0.063 Uiso 1 1 calc R U . . .
C44 C 0.8109(3) 0.2277(3) 0.8047(2) 0.0404(8) Uani 1 1 d . . . . .
C12 C 0.3940(3) 0.4691(3) 0.8846(2) 0.0401(8) Uani 1 1 d . . . . .
H12 H 0.435598 0.518026 0.854135 0.048 Uiso 1 1 calc R U . . .
C15 C -0.1433(4) 0.5027(5) 1.2065(3) 0.0652(14) Uani 1 1 d . . . . .
H15 H -0.183841 0.453594 1.238466 0.078 Uiso 1 1 calc R U . . .
C5 C 0.4747(3) -0.0527(3) 0.9115(2) 0.0449(9) Uani 1 1 d . . . . .
H5 H 0.412623 -0.082143 0.938191 0.054 Uiso 1 1 calc R U . . .
C47 C 0.8668(3) 0.2176(3) 0.6451(3) 0.0477(10) Uani 1 1 d . . . . .
H47 H 0.884707 0.214659 0.589207 0.057 Uiso 1 1 calc R U . . .
C28 C 0.3793(3) 0.3985(3) 0.5890(2) 0.0425(9) Uani 1 1 d . . . . .
C25 C 0.5433(3) 0.4984(3) 0.6917(2) 0.0398(8) Uani 1 1 d . . . . .
C26 C 0.4874(3) 0.4357(3) 0.6681(2) 0.0423(9) Uani 1 1 d . . . . .
C49 C 1.2445(3) 0.0964(4) 0.6684(3) 0.0505(10) Uani 1 1 d . . . . .
C42 C 0.5557(3) 0.3232(3) 1.0403(2) 0.0430(9) Uani 1 1 d . . . . .
H42 H 0.489426 0.364044 1.020565 0.052 Uiso 1 1 calc R U . . .
C6 C 0.4698(3) 0.0476(3) 0.9040(2) 0.0405(9) Uani 1 1 d . . . . .
C8 C 0.3723(3) 0.3053(3) 0.9196(2) 0.0376(8) Uani 1 1 d . . . . .
C22 C 0.6506(4) 0.7066(3) 0.6842(3) 0.0512(10) Uani 1 1 d . . . . .
H22 H 0.629298 0.763571 0.641471 0.061 Uiso 1 1 calc R U . . .
C16 C -0.1770(4) 0.6001(5) 1.2170(3) 0.0709(16) Uani 1 1 d . . . . .
H16 H -0.239474 0.616300 1.257344 0.085 Uiso 1 1 calc R U . . .
C54 C 1.3202(4) 0.0549(4) 0.7236(3) 0.0528(10) Uani 1 1 d . . . . .
H54 H 1.294390 0.045154 0.780917 0.063 Uiso 1 1 calc R U . . .
C2 C 0.6610(3) 0.0350(3) 0.8306(2) 0.0440(9) Uani 1 1 d . . . . .
H2 H 0.723446 0.063493 0.803444 0.053 Uiso 1 1 calc R U . . .
C34 C 0.0252(4) 0.4776(4) 0.3624(3) 0.0631(13) Uani 1 1 d . . . . .
H34 H -0.023418 0.496531 0.323042 0.076 Uiso 1 1 calc R U . . .
C48 C 0.7583(3) 0.2535(3) 0.6784(2) 0.0433(9) Uani 1 1 d . . . . .
H48 H 0.701947 0.274107 0.644695 0.052 Uiso 1 1 calc R U . . .
C4 C 0.5729(3) -0.1072(3) 0.8788(3) 0.0466(9) Uani 1 1 d . . . . .
H4 H 0.579019 -0.176013 0.883080 0.056 Uiso 1 1 calc R U . . .
C51 C 1.3946(4) 0.0869(4) 0.5558(3) 0.0650(13) Uani 1 1 d . . . . .
H51 H 1.420738 0.097837 0.498411 0.078 Uiso 1 1 calc R U . . .
C41 C 0.5637(4) 0.2987(3) 1.1233(3) 0.0475(10) Uani 1 1 d . . . . .
H41 H 0.500859 0.322128 1.160648 0.057 Uiso 1 1 calc R U . . .
C19 C 0.7128(3) 0.5354(3) 0.8135(2) 0.0444(9) Uani 1 1 d . . . . .
H19 H 0.733321 0.479024 0.856901 0.053 Uiso 1 1 calc R U . . .
C35 C 0.1036(4) 0.5325(4) 0.3541(3) 0.0579(12) Uani 1 1 d . . . . .
H35 H 0.108278 0.589116 0.309147 0.069 Uiso 1 1 calc R U . . .
C1 C 0.5620(3) 0.0922(3) 0.8633(2) 0.0395(8) Uani 1 1 d . . . . .
C7 C 0.4269(3) 0.2063(3) 0.9064(2) 0.0371(8) Uani 1 1 d . . . . .
C53 C 1.4333(4) 0.0281(4) 0.6943(3) 0.0595(12) Uani 1 1 d . . . . .
H53 H 1.485190 -0.002400 0.731567 0.071 Uiso 1 1 calc R U . . .
C39 C 0.7544(4) 0.2047(4) 1.1021(3) 0.0524(10) Uani 1 1 d . . . . .
H39 H 0.820997 0.165510 1.122283 0.063 Uiso 1 1 calc R U . . .
C50 C 1.2821(4) 0.1118(4) 0.5839(3) 0.0572(11) Uani 1 1 d . . . . .
H50 H 1.230379 0.139146 0.546346 0.069 Uiso 1 1 calc R U . . .
C11 C 0.2963(3) 0.4982(3) 0.9344(2) 0.0432(9) Uani 1 1 d . . . . .
H11 H 0.270991 0.565787 0.938251 0.052 Uiso 1 1 calc R U . . .
C36 C 0.1750(4) 0.5057(4) 0.4105(3) 0.0528(10) Uani 1 1 d . . . . .
H36 H 0.227959 0.544301 0.405215 0.063 Uiso 1 1 calc R U . . .
C3 C 0.6651(3) -0.0645(3) 0.8390(3) 0.0463(9) Uani 1 1 d . . . . .
H3A H 0.731875 -0.105255 0.817405 0.056 Uiso 1 1 calc R U . . .
C45 C 0.9212(3) 0.1893(3) 0.7765(2) 0.0438(9) Uani 1 1 d . . . . .
H45 H 0.975564 0.165972 0.812003 0.053 Uiso 1 1 calc R U . . .
C32 C 0.0889(4) 0.3684(4) 0.4840(3) 0.0564(11) Uani 1 1 d . . . . .
H32 H 0.082996 0.312337 0.529372 0.068 Uiso 1 1 calc R U . . .
C10 C 0.2347(3) 0.4271(3) 0.9792(2) 0.0402(9) Uani 1 1 d . . . . .
C23 C 0.6146(3) 0.6185(3) 0.6974(2) 0.0428(9) Uani 1 1 d . . . . .
C31 C 0.1690(3) 0.4218(3) 0.4750(2) 0.0467(10) Uani 1 1 d . . . . .
O1 O 0.8978(3) -0.1134(3) 0.6999(2) 0.0781(10) Uani 1 1 d . . . . .
C56 C 1.0048(5) -0.1650(5) 0.7230(4) 0.0832(17) Uani 1 1 d . . . . .
H56 H 1.039045 -0.219758 0.693847 0.100 Uiso 1 1 calc R U . . .
C59 C 0.9477(6) -0.1276(7) 0.5585(5) 0.108(2) Uani 1 1 d . . . . .
H59A H 0.917049 -0.187802 0.577359 0.162 Uiso 1 1 calc R U . . .
H59B H 1.028566 -0.146550 0.558594 0.162 Uiso 1 1 calc R U . . .
H59C H 0.932966 -0.092795 0.502753 0.162 Uiso 1 1 calc R U . . .
C60 C 0.7730(6) -0.0151(5) 0.6088(4) 0.0917(19) Uani 1 1 d . . . . .
H60A H 0.766200 0.027448 0.553463 0.138 Uiso 1 1 calc R U . . .
H60B H 0.740454 0.025229 0.649107 0.138 Uiso 1 1 calc R U . . .
H60C H 0.733166 -0.068777 0.619808 0.138 Uiso 1 1 calc R U . . .
C58 C 0.8935(5) -0.0596(5) 0.6149(3) 0.0767(15) Uani 1 1 d . . . . .
H58 H 0.934015 -0.004307 0.601084 0.092 Uiso 1 1 calc R U . . .
C57 C 1.0845(6) -0.0975(6) 0.7075(4) 0.107(2) Uani 1 1 d . . . . .
H57A H 1.055111 -0.049871 0.742204 0.161 Uiso 1 1 calc R U . . .
H57B H 1.092662 -0.060896 0.649652 0.161 Uiso 1 1 calc R U . . .
H57C H 1.157530 -0.137937 0.720610 0.161 Uiso 1 1 calc R U . . .
C55 C 0.9803(6) -0.2098(6) 0.8156(5) 0.107(2) Uani 1 1 d . . . . .
H55A H 1.047907 -0.256120 0.834204 0.161 Uiso 1 1 calc R U . . .
H55B H 0.920362 -0.245890 0.827533 0.161 Uiso 1 1 calc R U . . .
H55C H 0.956971 -0.155919 0.844409 0.161 Uiso 1 1 calc R U . . .
F8 F 1.1680(2) 0.1396(2) 1.01540(17) 0.0665(7) Uani 1 1 d . . . . .
F7 F 1.0853(4) 0.0085(3) 1.0788(2) 0.1079(13) Uani 1 1 d . . . . .
F5 F 1.2111(4) 0.0056(4) 0.9644(4) 0.0796(10) Uani 0.795(8) 1 d D . P A 1
F6 F 1.0445(3) 0.1113(3) 0.9519(4) 0.0796(10) Uani 0.795(8) 1 d D . P A 1
B2 B 1.1236(4) 0.0666(4) 1.0048(4) 0.0602(14) Uani 1 1 d D . . . .
F3 F 0.2950(8) 0.6886(9) 0.6406(4) 0.1144(13) Uani 0.709(7) 1 d D . P B 1
F2 F 0.4324(3) 0.7152(3) 0.53463(18) 0.0862(9) Uani 1 1 d D . . . .
F1 F 0.2569(5) 0.7368(6) 0.5101(4) 0.1144(13) Uani 0.709(7) 1 d D . P B 1
F4 F 0.3058(8) 0.8441(4) 0.5650(4) 0.137(3) Uani 0.709(7) 1 d D . P B 1
B1 B 0.3197(9) 0.7477(8) 0.5631(7) 0.092(3) Uani 0.709(7) 1 d D . P B 1
F3A F 0.281(2) 0.684(2) 0.6286(11) 0.1144(13) Uani 0.291(7) 1 d D . P B 2
B1A B 0.3173(14) 0.7332(17) 0.5500(14) 0.092(3) Uani 0.291(7) 1 d D . P B 2
F1A F 0.3108(13) 0.6840(14) 0.4921(9) 0.1144(13) Uani 0.291(7) 1 d D . P B 2
F4A F 0.2558(12) 0.8269(14) 0.5394(10) 0.1144(13) Uani 0.291(7) 1 d D . P B 2
F6A F 1.0111(11) 0.1079(12) 1.0036(15) 0.0796(10) Uani 0.205(8) 1 d D . P A 2
F5A F 1.1822(14) 0.0183(16) 0.9445(12) 0.0796(10) Uani 0.205(8) 1 d D . P A 2

loop_
_atom_site_aniso_label
_atom_site_aniso_U_11
_atom_site_aniso_U_22
_atom_site_aniso_U_33
_atom_site_aniso_U_23
_atom_site_aniso_U_13
_atom_site_aniso_U_12
Fe1 0.0312(3) 0.0446(4) 0.0407(3) -0.0196(3) -0.0028(2) -0.0123(2)
N3 0.0350(16) 0.0478(19) 0.0443(18) -0.0177(15) -0.0046(13) -0.0147(14)
N1 0.0355(16) 0.0451(18) 0.0397(16) -0.0170(14) -0.0069(13) -0.0124(14)
N14 0.0466(19) 0.065(2) 0.0434(18) -0.0249(17) -0.0051(15) -0.0188(17)
N7 0.0327(16) 0.0472(19) 0.0420(17) -0.0209(15) 0.0008(13) -0.0110(14)
N10 0.0360(17) 0.058(2) 0.0450(18) -0.0237(16) -0.0043(14) -0.0120(15)
N6 0.0361(17) 0.055(2) 0.0452(18) -0.0211(16) -0.0080(14) -0.0059(15)
N8 0.0351(16) 0.0509(19) 0.0392(17) -0.0188(14) -0.0026(13) -0.0149(14)
N13 0.0394(18) 0.064(2) 0.052(2) -0.0256(17) -0.0069(15) -0.0102(16)
N9 0.0436(18) 0.052(2) 0.0385(17) -0.0144(15) -0.0058(14) -0.0163(15)
N5 0.0368(17) 0.0452(18) 0.0411(17) -0.0173(14) -0.0021(13) -0.0153(14)
N11 0.0380(18) 0.063(2) 0.054(2) -0.0306(18) -0.0027(15) -0.0128(16)
N4 0.0358(16) 0.0488(19) 0.0429(17) -0.0207(15) -0.0030(13) -0.0150(14)
N12 0.0401(18) 0.066(2) 0.052(2) -0.0292(18) -0.0063(16) -0.0071(17)
N15 0.0432(19) 0.066(2) 0.0437(18) -0.0229(17) -0.0078(15) -0.0135(17)
N2 0.0335(16) 0.0421(18) 0.0431(17) -0.0185(14) -0.0025(13) -0.0139(13)
C37 0.042(2) 0.047(2) 0.041(2) -0.0170(17) -0.0058(16) -0.0168(17)
C13 0.037(2) 0.072(3) 0.051(2) -0.030(2) -0.0062(18) -0.012(2)
C38 0.051(2) 0.045(2) 0.044(2) -0.0163(18) -0.0081(18) -0.0160(18)
C24 0.039(2) 0.048(2) 0.043(2) -0.0218(18) 0.0027(16) -0.0156(17)
C52 0.042(2) 0.090(4) 0.073(3) -0.044(3) -0.008(2) -0.001(2)
C21 0.060(3) 0.057(3) 0.047(2) -0.020(2) 0.001(2) -0.028(2)
C9 0.0331(19) 0.052(2) 0.041(2) -0.0162(17) -0.0039(15) -0.0146(17)
C29 0.038(2) 0.059(3) 0.048(2) -0.027(2) 0.0009(17) -0.0170(18)
C30 0.0350(19) 0.053(2) 0.047(2) -0.0234(18) -0.0062(16) -0.0124(17)
C43 0.036(2) 0.048(2) 0.044(2) -0.0173(17) -0.0048(16) -0.0149(17)
C46 0.038(2) 0.055(2) 0.050(2) -0.0245(19) -0.0037(17) -0.0099(18)
C27 0.040(2) 0.058(3) 0.040(2) -0.0212(18) -0.0025(16) -0.0135(18)
C20 0.052(2) 0.060(3) 0.046(2) -0.022(2) -0.0045(18) -0.022(2)
C17 0.047(3) 0.101(4) 0.070(3) -0.052(3) -0.010(2) 0.001(3)
C14 0.041(2) 0.079(3) 0.051(2) -0.028(2) -0.0062(19) -0.013(2)
C33 0.056(3) 0.084(4) 0.067(3) -0.030(3) -0.017(2) -0.017(3)
C18 0.039(2) 0.076(3) 0.069(3) -0.039(3) -0.008(2) -0.009(2)
C40 0.063(3) 0.057(3) 0.045(2) -0.020(2) -0.007(2) -0.019(2)
C44 0.037(2) 0.047(2) 0.045(2) -0.0200(17) -0.0041(16) -0.0149(17)
C12 0.0356(19) 0.044(2) 0.045(2) -0.0173(17) -0.0023(16) -0.0129(16)
C15 0.042(2) 0.105(4) 0.048(3) -0.022(3) -0.005(2) -0.015(3)
C5 0.047(2) 0.050(2) 0.046(2) -0.0125(18) -0.0113(18) -0.0199(19)
C47 0.043(2) 0.061(3) 0.047(2) -0.028(2) -0.0020(17) -0.0129(19)
C28 0.038(2) 0.058(3) 0.0359(19) -0.0193(18) -0.0032(15) -0.0119(18)
C25 0.0334(19) 0.048(2) 0.042(2) -0.0201(17) -0.0006(16) -0.0118(16)
C26 0.0342(19) 0.054(2) 0.047(2) -0.0268(19) 0.0019(16) -0.0148(17)
C49 0.038(2) 0.066(3) 0.055(2) -0.031(2) -0.0062(18) -0.0077(19)
C42 0.044(2) 0.046(2) 0.047(2) -0.0181(18) -0.0060(17) -0.0171(18)
C6 0.0352(19) 0.049(2) 0.045(2) -0.0180(18) -0.0097(16) -0.0127(17)
C8 0.0363(19) 0.044(2) 0.0394(19) -0.0179(16) -0.0058(15) -0.0119(16)
C22 0.062(3) 0.053(3) 0.043(2) -0.0161(19) -0.0021(19) -0.021(2)
C16 0.042(3) 0.117(5) 0.052(3) -0.040(3) -0.009(2) 0.006(3)
C54 0.047(2) 0.064(3) 0.055(3) -0.025(2) -0.010(2) -0.012(2)
C2 0.037(2) 0.053(2) 0.048(2) -0.0204(18) -0.0065(16) -0.0105(17)
C34 0.055(3) 0.085(4) 0.055(3) -0.033(3) -0.018(2) 0.001(3)
C48 0.038(2) 0.056(2) 0.044(2) -0.0223(18) -0.0052(16) -0.0139(18)
C4 0.050(2) 0.043(2) 0.053(2) -0.0168(19) -0.0142(19) -0.0119(18)
C51 0.051(3) 0.093(4) 0.059(3) -0.042(3) -0.004(2) -0.008(3)
C41 0.050(2) 0.052(2) 0.049(2) -0.0229(19) -0.0024(19) -0.019(2)
C19 0.042(2) 0.055(2) 0.043(2) -0.0206(18) -0.0027(17) -0.0162(18)
C35 0.052(3) 0.075(3) 0.046(2) -0.019(2) -0.011(2) -0.007(2)
C1 0.039(2) 0.045(2) 0.043(2) -0.0158(17) -0.0085(16) -0.0141(17)
C7 0.0361(19) 0.045(2) 0.0376(19) -0.0163(16) -0.0075(15) -0.0125(16)
C53 0.048(3) 0.075(3) 0.063(3) -0.030(2) -0.017(2) -0.004(2)
C39 0.055(3) 0.062(3) 0.046(2) -0.022(2) -0.0094(19) -0.011(2)
C50 0.047(2) 0.076(3) 0.057(3) -0.033(2) -0.011(2) -0.006(2)
C11 0.039(2) 0.049(2) 0.049(2) -0.0213(18) -0.0059(17) -0.0125(17)
C36 0.048(2) 0.066(3) 0.049(2) -0.023(2) -0.0052(19) -0.012(2)
C3 0.041(2) 0.048(2) 0.057(2) -0.0234(19) -0.0105(18) -0.0088(18)
C45 0.036(2) 0.053(2) 0.047(2) -0.0205(18) -0.0056(17) -0.0103(17)
C32 0.050(2) 0.074(3) 0.052(2) -0.022(2) -0.009(2) -0.015(2)
C10 0.0307(18) 0.054(2) 0.043(2) -0.0228(18) -0.0039(15) -0.0100(17)
C23 0.044(2) 0.052(2) 0.040(2) -0.0223(18) 0.0013(17) -0.0180(18)
C31 0.040(2) 0.063(3) 0.044(2) -0.025(2) -0.0031(17) -0.0136(19)
O1 0.067(2) 0.079(3) 0.084(3) -0.018(2) -0.0123(19) -0.0122(19)
C56 0.060(3) 0.089(4) 0.116(5) -0.048(4) -0.021(3) -0.013(3)
C59 0.089(5) 0.157(7) 0.099(5) -0.070(5) -0.004(4) -0.029(5)
C60 0.098(5) 0.088(5) 0.081(4) -0.013(3) -0.023(4) -0.008(4)
C58 0.083(4) 0.084(4) 0.070(4) -0.022(3) -0.004(3) -0.032(3)
C57 0.107(5) 0.147(7) 0.092(5) -0.022(4) -0.022(4) -0.069(5)
C55 0.100(5) 0.100(5) 0.118(6) 0.007(4) -0.041(5) -0.033(4)
F8 0.0608(16) 0.0735(18) 0.0751(18) -0.0213(14) -0.0028(13) -0.0342(14)
F7 0.136(3) 0.114(3) 0.091(2) -0.024(2) 0.015(2) -0.085(3)
F5 0.0483(17) 0.0707(16) 0.123(3) -0.0303(18) -0.0179(15) -0.0073(13)
F6 0.0483(17) 0.0707(16) 0.123(3) -0.0303(18) -0.0179(15) -0.0073(13)
B2 0.046(3) 0.058(3) 0.078(4) -0.019(3) -0.006(3) -0.015(2)
F3 0.095(3) 0.154(3) 0.096(3) -0.046(2) -0.034(2) 0.004(2)
F2 0.098(2) 0.088(2) 0.0578(18) -0.0095(16) -0.0169(16) -0.0023(19)
F1 0.095(3) 0.154(3) 0.096(3) -0.046(2) -0.034(2) 0.004(2)
F4 0.201(8) 0.083(4) 0.119(5) -0.049(3) -0.041(5) 0.022(4)
B1 0.107(6) 0.089(6) 0.083(6) -0.040(4) -0.053(5) 0.026(5)
F3A 0.095(3) 0.154(3) 0.096(3) -0.046(2) -0.034(2) 0.004(2)
B1A 0.107(6) 0.089(6) 0.083(6) -0.040(4) -0.053(5) 0.026(5)
F1A 0.095(3) 0.154(3) 0.096(3) -0.046(2) -0.034(2) 0.004(2)
F4A 0.095(3) 0.154(3) 0.096(3) -0.046(2) -0.034(2) 0.004(2)
F6A 0.0483(17) 0.0707(16) 0.123(3) -0.0303(18) -0.0179(15) -0.0073(13)
F5A 0.0483(17) 0.0707(16) 0.123(3) -0.0303(18) -0.0179(15) -0.0073(13)

loop_
_atom_type_symbol
_atom_type_description
_atom_type_scat_dispersion_real
_atom_type_scat_dispersion_imag
_atom_type_scat_source
C C 0.0181 0.0091 'International Tables Vol C Tables 4.2.6.8 and 6.1.1.4'
H H 0.0000 0.0000 'International Tables Vol C Tables 4.2.6.8 and 6.1.1.4'
B B 0.0090 0.0039 'International Tables Vol C Tables 4.2.6.8 and 6.1.1.4'
F F 0.0727 0.0534 'International Tables Vol C Tables 4.2.6.8 and 6.1.1.4'
Fe Fe -1.1336 3.1974 'International Tables Vol C Tables 4.2.6.8 and 6.1.1.4'
N N 0.0311 0.0180 'International Tables Vol C Tables 4.2.6.8 and 6.1.1.4'
O O 0.0492 0.0322 'International Tables Vol C Tables 4.2.6.8 and 6.1.1.4'

loop_
_geom_angle_atom_site_label_1
_geom_angle_atom_site_label_2
_geom_angle_atom_site_label_3
_geom_angle
_geom_angle_site_symmetry_1
_geom_angle_site_symmetry_3
_geom_angle_publ_flag
N1 Fe1 N7 90.19(12) . . ?
N1 Fe1 N8 91.31(13) . . ?
N1 Fe1 N5 93.80(12) . . ?
N7 Fe1 N5 175.84(13) . . ?
N8 Fe1 N7 81.15(13) . . ?
N8 Fe1 N5 99.91(12) . . ?
N4 Fe1 N1 175.00(13) . . ?
N4 Fe1 N7 94.38(12) . . ?
N4 Fe1 N8 91.39(13) . . ?
N4 Fe1 N5 81.59(13) . . ?
N4 Fe1 N2 96.79(13) . . ?
N2 Fe1 N1 81.11(13) . . ?
N2 Fe1 N7 90.66(13) . . ?
N2 Fe1 N8 168.86(13) . . ?
N2 Fe1 N5 88.79(13) . . ?
C6 N3 H3 126.3 . . ?
C7 N3 H3 126.3 . . ?
C7 N3 C6 107.5(3) . . ?
C12 N1 Fe1 126.9(2) . . ?
C12 N1 C8 117.5(3) . . ?
C8 N1 Fe1 115.5(3) . . ?
N15 N14 C28 112.3(3) . . ?
C30 N7 Fe1 127.8(3) . . ?
C30 N7 C26 116.5(3) . . ?
C26 N7 Fe1 115.6(2) . . ?
N11 N10 C10 113.4(3) . . ?
C38 N6 H6 126.4 . . ?
C43 N6 H6 126.4 . . ?
C43 N6 C38 107.1(3) . . ?
C24 N8 Fe1 141.8(3) . . ?
C25 N8 Fe1 112.7(2) . . ?
C25 N8 C24 105.3(3) . . ?
N12 N13 C49 114.5(3) . . ?
C25 N9 H9 126.6 . . ?
C25 N9 C23 106.8(3) . . ?
C23 N9 H9 126.6 . . ?
C37 N5 Fe1 140.4(3) . . ?
C43 N5 Fe1 111.7(2) . . ?
C43 N5 C37 105.3(3) . . ?
N10 N11 C13 114.2(4) . . ?
C44 N4 Fe1 115.3(2) . . ?
C48 N4 Fe1 127.7(3) . . ?
C48 N4 C44 117.0(3) . . ?
N13 N12 C46 112.3(3) . . ?
N14 N15 C31 114.8(3) . . ?
C1 N2 Fe1 139.7(2) . . ?
C7 N2 Fe1 112.7(3) . . ?
C7 N2 C1 106.6(3) . . ?
N5 C37 C38 108.2(3) . . ?
C42 C37 N5 132.3(4) . . ?
C42 C37 C38 119.4(4) . . ?
C14 C13 N11 123.5(4) . . ?
C18 C13 N11 115.6(4) . . ?
C18 C13 C14 120.8(4) . . ?
N6 C38 C37 106.4(3) . . ?
N6 C38 C39 130.5(4) . . ?
C39 C38 C37 123.0(4) . . ?
N8 C24 C19 131.6(4) . . ?
N8 C24 C23 108.2(3) . . ?
C23 C24 C19 120.2(4) . . ?
C51 C52 H52 119.9 . . ?
C51 C52 C53 120.3(4) . . ?
C53 C52 H52 119.9 . . ?
C20 C21 H21 119.4 . . ?
C22 C21 H21 119.4 . . ?
C22 C21 C20 121.3(4) . . ?
C8 C9 H9A 120.6 . . ?
C8 C9 C10 118.8(3) . . ?
C10 C9 H9A 120.6 . . ?
C30 C29 H29 120.1 . . ?
C30 C29 C28 119.9(4) . . ?
C28 C29 H29 120.1 . . ?
N7 C30 C29 122.7(4) . . ?
N7 C30 H30 118.7 . . ?
C29 C30 H30 118.7 . . ?
N6 C43 C44 128.3(4) . . ?
N5 C43 N6 113.0(3) . . ?
N5 C43 C44 118.7(3) . . ?
C47 C46 N12 117.0(4) . . ?
C45 C46 N12 124.0(4) . . ?
C45 C46 C47 118.9(4) . . ?
C28 C27 H27 121.0 . . ?
C26 C27 H27 121.0 . . ?
C26 C27 C28 118.1(4) . . ?
C21 C20 H20 118.8 . . ?
C19 C20 C21 122.4(4) . . ?
C19 C20 H20 118.8 . . ?
C18 C17 H17 120.3 . . ?
C18 C17 C16 119.4(5) . . ?
C16 C17 H17 120.3 . . ?
C13 C14 H14 120.4 . . ?
C15 C14 C13 119.1(5) . . ?
C15 C14 H14 120.4 . . ?
C34 C33 H33 120.1 . . ?
C34 C33 C32 119.8(5) . . ?
C32 C33 H33 120.1 . . ?
C13 C18 H18 120.0 . . ?
C17 C18 C13 120.0(5) . . ?
C17 C18 H18 120.0 . . ?
C41 C40 H40 119.1 . . ?
C39 C40 H40 119.1 . . ?
C39 C40 C41 121.7(4) . . ?
N4 C44 C43 111.7(3) . . ?
N4 C44 C45 124.0(3) . . ?
C45 C44 C43 124.3(4) . . ?
N1 C12 H12 118.4 . . ?
N1 C12 C11 123.1(4) . . ?
C11 C12 H12 118.4 . . ?
C14 C15 H15 120.1 . . ?
C14 C15 C16 119.8(5) . . ?
C16 C15 H15 120.1 . . ?
C6 C5 H5 121.6 . . ?
C4 C5 H5 121.6 . . ?
C4 C5 C6 116.9(4) . . ?
C46 C47 H47 120.3 . . ?
C48 C47 C46 119.4(4) . . ?
C48 C47 H47 120.3 . . ?
C29 C28 N14 125.0(4) . . ?
C29 C28 C27 118.6(4) . . ?
C27 C28 N14 116.4(4) . . ?
N8 C25 N9 113.5(3) . . ?
N8 C25 C26 118.6(4) . . ?
N9 C25 C26 127.9(4) . . ?
N7 C26 C27 124.1(4) . . ?
N7 C26 C25 111.2(3) . . ?
C27 C26 C25 124.8(4) . . ?
C54 C49 N13 115.0(4) . . ?
C54 C49 C50 120.4(4) . . ?
C50 C49 N13 124.5(4) . . ?
C37 C42 H42 121.1 . . ?
C37 C42 C41 117.8(4) . . ?
C41 C42 H42 121.1 . . ?
N3 C6 C5 132.3(4) . . ?
N3 C6 C1 105.9(3) . . ?
C5 C6 C1 121.8(4) . . ?
N1 C8 C9 122.6(3) . . ?
N1 C8 C7 111.3(3) . . ?
C9 C8 C7 126.1(3) . . ?
C21 C22 H22 121.7 . . ?
C21 C22 C23 116.6(4) . . ?
C23 C22 H22 121.7 . . ?
C17 C16 C15 120.9(5) . . ?
C17 C16 H16 119.6 . . ?
C15 C16 H16 119.6 . . ?
C49 C54 H54 120.2 . . ?
C53 C54 C49 119.7(4) . . ?
C53 C54 H54 120.2 . . ?
C1 C2 H2 121.2 . . ?
C3 C2 H2 121.2 . . ?
C3 C2 C1 117.7(4) . . ?
C33 C34 H34 119.8 . . ?
C33 C34 C35 120.3(4) . . ?
C35 C34 H34 119.8 . . ?
N4 C48 C47 122.6(4) . . ?
N4 C48 H48 118.7 . . ?
C47 C48 H48 118.7 . . ?
C5 C4 H4 118.9 . . ?
C5 C4 C3 122.1(4) . . ?
C3 C4 H4 118.9 . . ?
C52 C51 H51 119.6 . . ?
C50 C51 C52 120.7(5) . . ?
C50 C51 H51 119.6 . . ?
C40 C41 C42 121.9(4) . . ?
C40 C41 H41 119.0 . . ?
C42 C41 H41 119.0 . . ?
C24 C19 H19 121.5 . . ?
C20 C19 C24 116.9(4) . . ?
C20 C19 H19 121.5 . . ?
C34 C35 H35 119.8 . . ?
C36 C35 C34 120.5(5) . . ?
C36 C35 H35 119.8 . . ?
N2 C1 C6 107.5(3) . . ?
C2 C1 N2 132.4(3) . . ?
C2 C1 C6 120.0(4) . . ?
N3 C7 C8 128.9(3) . . ?
N2 C7 N3 112.5(3) . . ?
N2 C7 C8 118.6(3) . . ?
C52 C53 H53 120.2 . . ?
C54 C53 C52 119.7(4) . . ?
C54 C53 H53 120.2 . . ?
C38 C39 H39 122.0 . . ?
C40 C39 C38 116.0(4) . . ?
C40 C39 H39 122.0 . . ?
C49 C50 H50 120.4 . . ?
C51 C50 C49 119.2(4) . . ?
C51 C50 H50 120.4 . . ?
C12 C11 H11 120.6 . . ?
C12 C11 C10 118.9(4) . . ?
C10 C11 H11 120.6 . . ?
C35 C36 H36 120.3 . . ?
C35 C36 C31 119.3(4) . . ?
C31 C36 H36 120.3 . . ?
C2 C3 C4 121.5(4) . . ?
C2 C3 H3A 119.2 . . ?
C4 C3 H3A 119.2 . . ?
C46 C45 H45 121.0 . . ?
C44 C45 C46 118.0(4) . . ?
C44 C45 H45 121.0 . . ?
C33 C32 H32 119.9 . . ?
C31 C32 C33 120.1(5) . . ?
C31 C32 H32 119.9 . . ?
C9 C10 N10 115.6(3) . . ?
C11 C10 N10 125.4(4) . . ?
C11 C10 C9 119.1(3) . . ?
N9 C23 C24 106.2(3) . . ?
N9 C23 C22 131.1(4) . . ?
C22 C23 C24 122.6(4) . . ?
C36 C31 N15 124.1(4) . . ?
C32 C31 N15 115.9(4) . . ?
C32 C31 C36 120.0(4) . . ?
C56 O1 C58 118.3(5) . . ?
O1 C56 H56 109.9 . . ?
O1 C56 C57 113.6(6) . . ?
O1 C56 C55 104.9(5) . . ?
C57 C56 H56 109.9 . . ?
C57 C56 C55 108.4(5) . . ?
C55 C56 H56 109.9 . . ?
H59A C59 H59B 109.5 . . ?
H59A C59 H59C 109.5 . . ?
H59B C59 H59C 109.5 . . ?
C58 C59 H59A 109.5 . . ?
C58 C59 H59B 109.5 . . ?
C58 C59 H59C 109.5 . . ?
H60A C60 H60B 109.5 . . ?
H60A C60 H60C 109.5 . . ?
H60B C60 H60C 109.5 . . ?
C58 C60 H60A 109.5 . . ?
C58 C60 H60B 109.5 . . ?
C58 C60 H60C 109.5 . . ?
O1 C58 C59 111.0(6) . . ?
O1 C58 C60 106.4(5) . . ?
O1 C58 H58 108.9 . . ?
C59 C58 H58 108.9 . . ?
C60 C58 C59 112.7(5) . . ?
C60 C58 H58 108.9 . . ?
C56 C57 H57A 109.5 . . ?
C56 C57 H57B 109.5 . . ?
C56 C57 H57C 109.5 . . ?
H57A C57 H57B 109.5 . . ?
H57A C57 H57C 109.5 . . ?
H57B C57 H57C 109.5 . . ?
C56 C55 H55A 109.5 . . ?
C56 C55 H55B 109.5 . . ?
C56 C55 H55C 109.5 . . ?
H55A C55 H55B 109.5 . . ?
H55A C55 H55C 109.5 . . ?
H55B C55 H55C 109.5 . . ?
F8 B2 F5 106.4(4) . . ?
F8 B2 F6 109.3(5) . . ?
F7 B2 F8 111.1(5) . . ?
F7 B2 F5 108.0(5) . . ?
F7 B2 F6 114.9(5) . . ?
F7 B2 F6A 83.2(10) . . ?
F7 B2 F5A 117.2(11) . . ?
F5 B2 F6 106.7(5) . . ?
F6A B2 F8 106.0(8) . . ?
F5A B2 F8 116.5(10) . . ?
F5A B2 F6A 117.9(11) . . ?
F3 B1 F2 107.9(8) . . ?
F3 B1 F1 110.0(9) . . ?
F2 B1 F1 108.6(7) . . ?
F4 B1 F3 111.2(8) . . ?
F4 B1 F2 106.1(9) . . ?
F4 B1 F1 112.8(8) . . ?
F2 B1A F1A 94.1(13) . . ?
F3A B1A F2 110.4(17) . . ?
F3A B1A F1A 111.9(18) . . ?
F4A B1A F2 120.6(18) . . ?
F4A B1A F3A 106.1(18) . . ?
F4A B1A F1A 113.6(17) . . ?

loop_
_geom_bond_atom_site_label_1
_geom_bond_atom_site_label_2
_geom_bond_distance
_geom_bond_site_symmetry_2
_geom_bond_publ_flag
Fe1 N1 1.992(3) . ?
Fe1 N7 1.993(3) . ?
Fe1 N8 1.992(3) . ?
Fe1 N5 1.997(3) . ?
Fe1 N4 1.984(3) . ?
Fe1 N2 1.989(3) . ?
N3 H3 0.8800 . ?
N3 C6 1.380(5) . ?
N3 C7 1.349(5) . ?
N1 C12 1.357(5) . ?
N1 C8 1.359(5) . ?
N14 N15 1.264(5) . ?
N14 C28 1.412(5) . ?
N7 C30 1.355(5) . ?
N7 C26 1.356(5) . ?
N10 N11 1.256(5) . ?
N10 C10 1.428(5) . ?
N6 H6 0.8800 . ?
N6 C38 1.372(5) . ?
N6 C43 1.345(5) . ?
N8 C24 1.395(5) . ?
N8 C25 1.325(5) . ?
N13 N12 1.259(5) . ?
N13 C49 1.424(5) . ?
N9 H9 0.8800 . ?
N9 C25 1.331(5) . ?
N9 C23 1.386(5) . ?
N5 C37 1.393(5) . ?
N5 C43 1.332(5) . ?
N11 C13 1.429(5) . ?
N4 C44 1.361(5) . ?
N4 C48 1.359(5) . ?
N12 C46 1.426(5) . ?
N15 C31 1.425(5) . ?
N2 C1 1.392(5) . ?
N2 C7 1.321(5) . ?
C37 C38 1.411(6) . ?
C37 C42 1.379(6) . ?
C13 C14 1.393(7) . ?
C13 C18 1.387(6) . ?
C38 C39 1.397(6) . ?
C24 C19 1.401(5) . ?
C24 C23 1.399(6) . ?
C52 H52 0.9500 . ?
C52 C51 1.387(7) . ?
C52 C53 1.389(7) . ?
C21 H21 0.9500 . ?
C21 C20 1.406(6) . ?
C21 C22 1.375(6) . ?
C9 H9A 0.9500 . ?
C9 C8 1.379(5) . ?
C9 C10 1.393(6) . ?
C29 H29 0.9500 . ?
C29 C30 1.378(6) . ?
C29 C28 1.380(6) . ?
C30 H30 0.9500 . ?
C43 C44 1.449(5) . ?
C46 C47 1.399(6) . ?
C46 C45 1.395(6) . ?
C27 H27 0.9500 . ?
C27 C28 1.397(5) . ?
C27 C26 1.379(6) . ?
C20 H20 0.9500 . ?
C20 C19 1.378(6) . ?
C17 H17 0.9500 . ?
C17 C18 1.377(7) . ?
C17 C16 1.381(8) . ?
C14 H14 0.9500 . ?
C14 C15 1.378(6) . ?
C33 H33 0.9500 . ?
C33 C34 1.367(7) . ?
C33 C32 1.385(6) . ?
C18 H18 0.9500 . ?
C40 H40 0.9500 . ?
C40 C41 1.389(6) . ?
C40 C39 1.377(6) . ?
C44 C45 1.378(5) . ?
C12 H12 0.9500 . ?
C12 C11 1.368(5) . ?
C15 H15 0.9500 . ?
C15 C16 1.394(8) . ?
C5 H5 0.9500 . ?
C5 C6 1.390(6) . ?
C5 C4 1.368(6) . ?
C47 H47 0.9500 . ?
C47 C48 1.376(6) . ?
C25 C26 1.467(5) . ?
C49 C54 1.393(6) . ?
C49 C50 1.399(6) . ?
C42 H42 0.9500 . ?
C42 C41 1.391(6) . ?
C6 C1 1.422(5) . ?
C8 C7 1.455(5) . ?
C22 H22 0.9500 . ?
C22 C23 1.396(6) . ?
C16 H16 0.9500 . ?
C54 H54 0.9500 . ?
C54 C53 1.385(6) . ?
C2 H2 0.9500 . ?
C2 C1 1.392(6) . ?
C2 C3 1.377(6) . ?
C34 H34 0.9500 . ?
C34 C35 1.380(7) . ?
C48 H48 0.9500 . ?
C4 H4 0.9500 . ?
C4 C3 1.404(6) . ?
C51 H51 0.9500 . ?
C51 C50 1.371(6) . ?
C41 H41 0.9500 . ?
C19 H19 0.9500 . ?
C35 H35 0.9500 . ?
C35 C36 1.377(6) . ?
C53 H53 0.9500 . ?
C39 H39 0.9500 . ?
C50 H50 0.9500 . ?
C11 H11 0.9500 . ?
C11 C10 1.392(6) . ?
C36 H36 0.9500 . ?
C36 C31 1.387(6) . ?
C3 H3A 0.9500 . ?
C45 H45 0.9500 . ?
C32 H32 0.9500 . ?
C32 C31 1.381(6) . ?
O1 C56 1.431(7) . ?
O1 C58 1.450(7) . ?
C56 H56 1.0000 . ?
C56 C57 1.506(8) . ?
C56 C55 1.533(9) . ?
C59 H59A 0.9800 . ?
C59 H59B 0.9800 . ?
C59 H59C 0.9800 . ?
C59 C58 1.499(9) . ?
C60 H60A 0.9800 . ?
C60 H60B 0.9800 . ?
C60 H60C 0.9800 . ?
C60 C58 1.492(8) . ?
C58 H58 1.0000 . ?
C57 H57A 0.9800 . ?
C57 H57B 0.9800 . ?
C57 H57C 0.9800 . ?
C55 H55A 0.9800 . ?
C55 H55B 0.9800 . ?
C55 H55C 0.9800 . ?
F8 B2 1.384(6) . ?
F7 B2 1.369(7) . ?
F5 B2 1.394(7) . ?
F6 B2 1.402(7) . ?
B2 F6A 1.382(14) . ?
B2 F5A 1.377(16) . ?
F3 B1 1.377(12) . ?
F2 B1 1.389(11) . ?
F2 B1A 1.379(17) . ?
F1 B1 1.403(11) . ?
F4 B1 1.352(11) . ?
F3A B1A 1.369(17) . ?
B1A F1A 1.407(18) . ?
B1A F4A 1.338(18) . ?

loop_
_geom_torsion_atom_site_label_1
_geom_torsion_atom_site_label_2
_geom_torsion_atom_site_label_3
_geom_torsion_atom_site_label_4
_geom_torsion
_geom_torsion_site_symmetry_1
_geom_torsion_site_symmetry_2
_geom_torsion_site_symmetry_3
_geom_torsion_site_symmetry_4
_geom_torsion_publ_flag
Fe1 N1 C12 C11 -175.7(3) . . . . ?
Fe1 N1 C8 C9 176.2(3) . . . . ?
Fe1 N1 C8 C7 -1.5(4) . . . . ?
Fe1 N7 C30 C29 172.9(3) . . . . ?
Fe1 N7 C26 C27 -173.8(3) . . . . ?
Fe1 N7 C26 C25 6.8(4) . . . . ?
Fe1 N8 C24 C19 8.0(7) . . . . ?
Fe1 N8 C24 C23 -173.8(3) . . . . ?
Fe1 N8 C25 N9 175.4(2) . . . . ?
Fe1 N8 C25 C26 -6.5(4) . . . . ?
Fe1 N5 C37 C38 159.3(3) . . . . ?
Fe1 N5 C37 C42 -19.5(7) . . . . ?
Fe1 N5 C43 N6 -166.7(3) . . . . ?
Fe1 N5 C43 C44 11.8(4) . . . . ?
Fe1 N4 C44 C43 2.7(4) . . . . ?
Fe1 N4 C44 C45 -176.2(3) . . . . ?
Fe1 N4 C48 C47 174.7(3) . . . . ?
Fe1 N2 C1 C6 -165.5(3) . . . . ?
Fe1 N2 C1 C2 14.5(7) . . . . ?
Fe1 N2 C7 N3 169.1(2) . . . . ?
Fe1 N2 C7 C8 -10.2(4) . . . . ?
N3 C6 C1 N2 -0.9(4) . . . . ?
N3 C6 C1 C2 179.2(3) . . . . ?
N1 C12 C11 C10 0.0(6) . . . . ?
N1 C8 C7 N3 -171.4(3) . . . . ?
N1 C8 C7 N2 7.8(5) . . . . ?
N14 N15 C31 C36 -4.7(6) . . . . ?
N14 N15 C31 C32 177.6(4) . . . . ?
N10 N11 C13 C14 1.9(6) . . . . ?
N10 N11 C13 C18 179.8(4) . . . . ?
N6 C38 C39 C40 -176.8(4) . . . . ?
N6 C43 C44 N4 168.4(4) . . . . ?
N6 C43 C44 C45 -12.7(6) . . . . ?
N8 C24 C19 C20 177.0(4) . . . . ?
N8 C24 C23 N9 1.2(4) . . . . ?
N8 C24 C23 C22 -177.6(4) . . . . ?
N8 C25 C26 N7 -0.1(5) . . . . ?
N8 C25 C26 C27 -179.5(4) . . . . ?
N13 N12 C46 C47 -177.6(4) . . . . ?
N13 N12 C46 C45 5.4(6) . . . . ?
N13 C49 C54 C53 -177.9(4) . . . . ?
N13 C49 C50 C51 176.2(4) . . . . ?
N9 C25 C26 N7 177.7(3) . . . . ?
N9 C25 C26 C27 -1.8(6) . . . . ?
N5 C37 C38 N6 -0.1(4) . . . . ?
N5 C37 C38 C39 -177.1(4) . . . . ?
N5 C37 C42 C41 176.5(4) . . . . ?
N5 C43 C44 N4 -9.8(5) . . . . ?
N5 C43 C44 C45 169.1(4) . . . . ?
N11 N10 C10 C9 178.0(3) . . . . ?
N11 N10 C10 C11 -1.3(5) . . . . ?
N11 C13 C14 C15 178.6(4) . . . . ?
N11 C13 C18 C17 -178.3(4) . . . . ?
N4 C44 C45 C46 1.2(6) . . . . ?
N12 N13 C49 C54 -175.4(4) . . . . ?
N12 N13 C49 C50 7.4(6) . . . . ?
N12 C46 C47 C48 -176.1(4) . . . . ?
N12 C46 C45 C44 174.9(4) . . . . ?
N15 N14 C28 C29 28.8(5) . . . . ?
N15 N14 C28 C27 -152.3(4) . . . . ?
C37 N5 C43 N6 -1.2(4) . . . . ?
C37 N5 C43 C44 177.2(3) . . . . ?
C37 C38 C39 C40 -0.6(6) . . . . ?
C37 C42 C41 C40 1.5(6) . . . . ?
C13 C14 C15 C16 -1.5(7) . . . . ?
C38 N6 C43 N5 1.2(4) . . . . ?
C38 N6 C43 C44 -177.1(4) . . . . ?
C38 C37 C42 C41 -2.3(5) . . . . ?
C24 N8 C25 N9 0.2(4) . . . . ?
C24 N8 C25 C26 178.2(3) . . . . ?
C52 C51 C50 C49 0.6(8) . . . . ?
C21 C20 C19 C24 0.2(6) . . . . ?
C21 C22 C23 N9 -178.4(4) . . . . ?
C21 C22 C23 C24 0.2(6) . . . . ?
C9 C8 C7 N3 11.1(6) . . . . ?
C9 C8 C7 N2 -169.7(4) . . . . ?
C30 N7 C26 C27 3.7(5) . . . . ?
C30 N7 C26 C25 -175.7(3) . . . . ?
C30 C29 C28 N14 -177.4(4) . . . . ?
C30 C29 C28 C27 3.8(6) . . . . ?
C43 N6 C38 C37 -0.7(4) . . . . ?
C43 N6 C38 C39 176.0(4) . . . . ?
C43 N5 C37 C38 0.8(4) . . . . ?
C43 N5 C37 C42 -178.1(4) . . . . ?
C43 C44 C45 C46 -177.6(4) . . . . ?
C46 C47 C48 N4 1.0(6) . . . . ?
C20 C21 C22 C23 -0.9(6) . . . . ?
C14 C13 C18 C17 -0.3(7) . . . . ?
C14 C15 C16 C17 1.9(7) . . . . ?
C33 C34 C35 C36 0.3(7) . . . . ?
C33 C32 C31 N15 -179.9(4) . . . . ?
C33 C32 C31 C36 2.3(7) . . . . ?
C18 C13 C14 C15 0.8(6) . . . . ?
C18 C17 C16 C15 -1.4(7) . . . . ?
C44 N4 C48 C47 -1.9(6) . . . . ?
C12 N1 C8 C9 -1.2(5) . . . . ?
C12 N1 C8 C7 -178.8(3) . . . . ?
C12 C11 C10 N10 177.9(4) . . . . ?
C12 C11 C10 C9 -1.4(6) . . . . ?
C5 C6 C1 N2 179.1(3) . . . . ?
C5 C6 C1 C2 -0.8(6) . . . . ?
C5 C4 C3 C2 -0.3(6) . . . . ?
C47 C46 C45 C44 -2.1(6) . . . . ?
C28 N14 N15 C31 179.1(3) . . . . ?
C28 C29 C30 N7 0.5(6) . . . . ?
C28 C27 C26 N7 0.5(6) . . . . ?
C28 C27 C26 C25 179.8(3) . . . . ?
C25 N8 C24 C19 -179.0(4) . . . . ?
C25 N8 C24 C23 -0.9(4) . . . . ?
C25 N9 C23 C24 -1.1(4) . . . . ?
C25 N9 C23 C22 177.6(4) . . . . ?
C26 N7 C30 C29 -4.2(5) . . . . ?
C26 C27 C28 N14 176.9(3) . . . . ?
C26 C27 C28 C29 -4.2(5) . . . . ?
C49 N13 N12 C46 -177.9(4) . . . . ?
C49 C54 C53 C52 2.3(7) . . . . ?
C42 C37 C38 N6 178.9(3) . . . . ?
C42 C37 C38 C39 2.0(6) . . . . ?
C6 N3 C7 N2 1.3(4) . . . . ?
C6 N3 C7 C8 -179.5(4) . . . . ?
C6 C5 C4 C3 -0.2(6) . . . . ?
C8 N1 C12 C11 1.3(5) . . . . ?
C8 C9 C10 N10 -177.9(3) . . . . ?
C8 C9 C10 C11 1.5(5) . . . . ?
C22 C21 C20 C19 0.7(7) . . . . ?
C16 C17 C18 C13 0.6(7) . . . . ?
C54 C49 C50 C51 -0.9(7) . . . . ?
C34 C33 C32 C31 -0.8(7) . . . . ?
C34 C35 C36 C31 1.2(7) . . . . ?
C48 N4 C44 C43 179.8(3) . . . . ?
C48 N4 C44 C45 0.9(6) . . . . ?
C4 C5 C6 N3 -179.2(4) . . . . ?
C4 C5 C6 C1 0.8(6) . . . . ?
C51 C52 C53 C54 -2.6(8) . . . . ?
C41 C40 C39 C38 -0.3(6) . . . . ?
C19 C24 C23 N9 179.6(3) . . . . ?
C19 C24 C23 C22 0.8(6) . . . . ?
C35 C36 C31 N15 179.9(4) . . . . ?
C35 C36 C31 C32 -2.5(6) . . . . ?
C1 N2 C7 N3 -1.9(4) . . . . ?
C1 N2 C7 C8 178.8(3) . . . . ?
C1 C2 C3 C4 0.3(6) . . . . ?
C7 N3 C6 C5 179.8(4) . . . . ?
C7 N3 C6 C1 -0.2(4) . . . . ?
C7 N2 C1 C6 1.7(4) . . . . ?
C7 N2 C1 C2 -178.4(4) . . . . ?
C53 C52 C51 C50 1.1(8) . . . . ?
C39 C40 C41 C42 -0.2(6) . . . . ?
C50 C49 C54 C53 -0.6(7) . . . . ?
C3 C2 C1 N2 -179.6(4) . . . . ?
C3 C2 C1 C6 0.3(6) . . . . ?
C45 C46 C47 C48 1.1(6) . . . . ?
C32 C33 C34 C35 -0.6(7) . . . . ?
C10 N10 N11 C13 -176.9(3) . . . . ?
C10 C9 C8 N1 -0.2(6) . . . . ?
C10 C9 C8 C7 177.1(3) . . . . ?
C23 N9 C25 N8 0.6(4) . . . . ?
C23 N9 C25 C26 -177.2(4) . . . . ?
C23 C24 C19 C20 -1.0(6) . . . . ?
C56 O1 C58 C59 56.2(7) . . . . ?
C56 O1 C58 C60 179.2(5) . . . . ?
C58 O1 C56 C57 59.8(7) . . . . ?
C58 O1 C56 C55 178.0(5) . . . . ?
